data_4020946
loop_
_publ_author_name
'Daniel B. Werz'
'Rolf Gleiter'
'Frank Rominger'

_publ_section_title
;
 Cyclic Tetra- and Hexaynes Containing 1,4-Donor-Substituted
 Butadiyne Units: Synthesis and Supramolecular Organization
;
_journal_name_full 'Journal of Organic Chemistry'
_journal_page_first 2945
_journal_page_last 2952
_journal_paper_doi 10.1021/jo035882+
_journal_volume 69
_journal_year 2004
_chemical_formula_sum 'C33 H37 N Se6'
_chemical_formula_weight 921.40
_space_group_IT_number 148
_symmetry_cell_setting rhombohedral
_symmetry_space_group_name_Hall '-R 3'
_symmetry_space_group_name_H-M 'R -3 :H'
_cell_angle_alpha 90.00
_cell_angle_beta 90.00
_cell_angle_gamma 120.00
_cell_formula_units_Z 6
_cell_length_a 24.5363(6)
_cell_length_b 24.5363(6)
_cell_length_c 10.0297(3)
_cell_measurement_temperature 200(2)
_cell_volume 5229.2(2)
_diffrn_ambient_temperature 200(2)
_exptl_crystal_density_diffrn 1.756
_cod_depositor_comments
;
The following automatic conversions were performed:
'_symmetry_cell_setting' value 'Rhombohedral' changed to 'rhombohedral'
according to '/home/saulius/struct/CIF-dictionaries/cif_core.dic'
dictionary named 'cif_core.dic' version 2.4.1 from 2010-06-29.

Automatic conversion script
Id: cif_fix_enum 1527 2010-12-29 10:47:43Z saulius 
;
_cod_original_sg_symbol_H-M 'R -3'
_cod_database_code 4020946

loop_
_symmetry_equiv_pos_as_xyz
'x, y, z'
'-y, x-y, z'
'-x+y, -x, z'
'x+2/3, y+1/3, z+1/3'
'-y+2/3, x-y+1/3, z+1/3'
'-x+y+2/3, -x+1/3, z+1/3'
'x+1/3, y+2/3, z+2/3'
'-y+1/3, x-y+2/3, z+2/3'
'-x+y+1/3, -x+2/3, z+2/3'
'-x, -y, -z'
'y, -x+y, -z'
'x-y, x, -z'
'-x+2/3, -y+1/3, -z+1/3'
'y+2/3, -x+y+1/3, -z+1/3'
'x-y+2/3, x+1/3, -z+1/3'
'-x+1/3, -y+2/3, -z+2/3'
'y+1/3, -x+y+2/3, -z+2/3'
'x-y+1/3, x+2/3, -z+2/3'

loop_
_atom_site_label
_atom_site_type_symbol
_atom_site_fract_x
_atom_site_fract_y
_atom_site_fract_z
_atom_site_U_iso_or_equiv
_atom_site_adp_type
_atom_site_occupancy
_atom_site_symmetry_multiplicity
_atom_site_calc_flag
_atom_site_refinement_flags
_atom_site_disorder_assembly
_atom_site_disorder_group
Se1 Se -0.01856(2) -0.28139(2) -0.06222(5) 0.05074(19) Uani 1 1 d . . .
Se2 Se 0.21269(3) -0.02575(3) -0.49619(5) 0.0624(2) Uani 1 1 d . . .
C2 C 0.0425(2) -0.2198(2) -0.1642(4) 0.0428(10) Uani 1 1 d . . .
C3 C 0.0808(2) -0.1789(2) -0.2345(4) 0.0431(10) Uani 1 1 d . . .
C4 C 0.1238(2) -0.1312(2) -0.3151(5) 0.0448(10) Uani 1 1 d . . .
C5 C 0.1604(2) -0.0885(2) -0.3845(5) 0.0472(11) Uani 1 1 d . . .
C7 C 0.2554(3) 0.0415(3) -0.3626(6) 0.0617(14) Uani 1 1 d . . .
H7A H 0.2742 0.0269 -0.2939 0.074 Uiso 1 1 calc R . .
H7B H 0.2903 0.0787 -0.4069 0.074 Uiso 1 1 calc R . .
C8 C 0.2140(2) 0.0613(2) -0.2956(5) 0.0517(12) Uani 1 1 d . . .
H8A H 0.1787 0.0242 -0.2521 0.062 Uiso 1 1 calc R . .
H8B H 0.1960 0.0770 -0.3637 0.062 Uiso 1 1 calc R . .
C9 C 0.2487(2) 0.1126(2) -0.1911(5) 0.0514(12) Uani 1 1 d . . .
H9A H 0.2716 0.0994 -0.1298 0.062 Uiso 1 1 calc R . .
H9B H 0.2800 0.1518 -0.2361 0.062 Uiso 1 1 calc R . .
C10 C 0.2039(3) 0.1256(3) -0.1109(5) 0.0594(13) Uani 1 1 d . . .
H10A H 0.1817 0.1394 -0.1728 0.071 Uiso 1 1 calc R . .
H10B H 0.1719 0.0859 -0.0689 0.071 Uiso 1 1 calc R . .
C11 C -0.0603(3) -0.2349(3) -0.0039(5) 0.0592(13) Uani 1 1 d . . .
H11A H -0.0989 -0.2644 0.0453 0.071 Uiso 1 1 calc R . .
H11B H -0.0321 -0.2020 0.0598 0.071 Uiso 1 1 calc R . .
N21 N 0.072(2) 0.051(3) -0.509(7) 0.295(14) Uiso 0.33 1 d PD . .
C21 C 0.0394(17) 0.0433(15) -0.645(2) 0.295(14) Uiso 0.33 1 d PGD . .
C22 C 0.059(2) 0.0230(18) -0.755(5) 0.295(14) Uiso 0.33 1 d PGD . .
C23 C 0.029(3) 0.016(2) -0.878(3) 0.295(14) Uiso 0.33 1 d PGD . .
C24 C -0.019(2) 0.029(3) -0.890(3) 0.295(14) Uiso 0.33 1 d PGD . .
C25 C -0.0384(17) 0.050(3) -0.779(5) 0.295(14) Uiso 0.33 1 d PGD . .
C26 C -0.0091(18) 0.0567(19) -0.657(3) 0.295(14) Uiso 0.33 1 d PGD . .

loop_
_atom_site_aniso_label
_atom_site_aniso_U_11
_atom_site_aniso_U_22
_atom_site_aniso_U_33
_atom_site_aniso_U_23
_atom_site_aniso_U_13
_atom_site_aniso_U_12
Se1 0.0521(3) 0.0436(3) 0.0499(3) 0.0064(2) 0.0033(2) 0.0189(2)
Se2 0.0711(4) 0.0513(3) 0.0452(3) 0.0010(2) 0.0156(2) 0.0159(3)
C2 0.045(3) 0.043(2) 0.038(2) -0.0053(19) -0.005(2) 0.021(2)
C3 0.045(2) 0.041(2) 0.041(2) -0.007(2) -0.006(2) 0.020(2)
C4 0.048(3) 0.043(3) 0.040(2) -0.007(2) -0.006(2) 0.020(2)
C5 0.048(3) 0.048(3) 0.042(2) 0.001(2) 0.003(2) 0.021(2)
C7 0.055(3) 0.056(3) 0.060(3) -0.002(2) 0.010(3) 0.017(3)
C8 0.060(3) 0.044(3) 0.048(3) 0.009(2) -0.001(2) 0.024(2)
C9 0.049(3) 0.052(3) 0.048(3) 0.003(2) 0.004(2) 0.022(2)
C10 0.061(3) 0.052(3) 0.063(3) 0.007(2) 0.006(3) 0.027(3)
C11 0.055(3) 0.077(4) 0.044(3) -0.006(3) -0.003(2) 0.032(3)

loop_
_geom_bond_atom_site_label_1
_geom_bond_atom_site_label_2
_geom_bond_distance
_geom_bond_site_symmetry_2
_geom_bond_publ_flag
Se1 C2 1.819(5) . ?
Se1 C11 1.965(5) . ?
Se2 C5 1.816(5) . ?
Se2 C7 1.972(5) . ?
C2 C3 1.202(6) . ?
C3 C4 1.379(6) . ?
C4 C5 1.203(6) . ?
C7 C8 1.487(7) . ?
C8 C9 1.529(7) . ?
C9 C10 1.520(7) . ?
C10 C11 1.503(7) 2 ?
C11 C10 1.503(7) 3 ?
N21 C21 1.54(7) . ?
N21 N21 1.57(4) 11_554 ?
N21 N21 1.57(4) 12_554 ?
N21 C26 1.77(6) 3 ?
N21 C26 1.78(7) 11_554 ?
N21 C21 1.84(7) 11_554 ?
C21 C26 1.30(8) 3 ?
C21 C22 1.3900 . ?
C21 C26 1.3900 . ?
C21 C21 1.76(5) 3 ?
C21 C21 1.77(5) 2 ?
C21 C22 1.82(4) 2 ?
C21 N21 1.84(7) 12_554 ?
C21 C25 1.85(5) 3 ?
C22 C25 0.67(7) 3 ?
C22 C26 1.08(3) 3 ?
C22 C24 1.37(2) 3 ?
C22 C23 1.3900 . ?
C22 C21 1.82(6) 3 ?
C22 C23 2.00(12) 3 ?
C23 C24 0.45(12) 3 ?
C23 C23 1.08(12) 3 ?
C23 C23 1.08(9) 2 ?
C23 C24 1.3900 . ?
C23 C24 1.52(9) 2 ?
C23 C25 1.60(6) 3 ?
C23 C22 2.00(5) 2 ?
C24 C23 0.45(13) 2 ?
C24 C22 1.368(13) 2 ?
C24 C25 1.3900 . ?
C24 C23 1.52(8) 3 ?
C24 C24 1.80(17) 2 ?
C24 C24 1.80(12) 3 ?
C25 C22 0.67(7) 2 ?
C25 C26 1.3900 . ?
C25 C23 1.60(10) 2 ?
C25 C21 1.85(7) 2 ?
C26 C22 1.08(3) 2 ?
C26 C21 1.30(7) 2 ?
C26 N21 1.76(8) 2 ?
C26 N21 1.78(6) 12_554 ?
